data_7041762
loop_
_publ_author_name
'Duan, Hai-Bao'
'Yu, Shan-Shan'
'Liu, Shao-Xian'
'Zhang, Hui'

_publ_section_title
;
 An inorganic-organic hybrid crystal with a two-step dielectric response
 and thermochromic luminescence.
;
_journal_issue 7
_journal_name_full 'Dalton transactions (Cambridge, England : 2003)'
_journal_page_first 2220
_journal_page_last 2227
_journal_paper_doi 10.1039/c6dt03691k
_journal_volume 46
_journal_year 2017
_chemical_formula_sum 'C7 H11 I3 N2 Pb'
_chemical_formula_weight 711.07
_space_group_crystal_system orthorhombic
_space_group_IT_number 62
_space_group_name_Hall '-P 2ac 2n'
_space_group_name_H-M_alt 'P n m a'
_symmetry_space_group_name_Hall '-P 2ac 2n'
_symmetry_space_group_name_H-M 'P n m a'
_atom_sites_solution_hydrogens geom
_audit_creation_method SHELXL-2014/7
_audit_update_record
;
2017-01-15 deposited with the CCDC.
2017-01-19 downloaded from the CCDC.
;
_cell_angle_alpha 90
_cell_angle_beta 90
_cell_angle_gamma 90
_cell_formula_units_Z 4
_cell_length_a 7.8158(8)
_cell_length_b 10.3604(10)
_cell_length_c 18.1750(18)
_cell_measurement_reflns_used 6350
_cell_measurement_temperature 200(2)
_cell_measurement_theta_max 25.7823
_cell_measurement_theta_min 2.4635
_cell_volume 1471.7(3)
_computing_cell_refinement 'Bruker SAINT'
_computing_data_collection 'Bruker APEX2'
_computing_data_reduction 'Bruker SAINT'
_computing_molecular_graphics 'Bruker SHELXTL'
_computing_publication_material 'Bruker SHELXTL'
_computing_structure_refinement 'SHELXL-2016/6 (Sheldrick, 2016)'
_computing_structure_solution 'SHELXT 2014/5 (Sheldrick, 2014)'
_diffrn_ambient_temperature 200(2)
_diffrn_measured_fraction_theta_full 0.999
_diffrn_measured_fraction_theta_max 0.996
_diffrn_measurement_device_type 'Bruker APEX-II CCD'
_diffrn_measurement_method '\f and \w scans'
_diffrn_radiation_monochromator graphite
_diffrn_radiation_source 'fine-focus sealed tube'
_diffrn_radiation_type MoK\a
_diffrn_radiation_wavelength 0.71073
_diffrn_reflns_av_R_equivalents 0.0428
_diffrn_reflns_av_unetI/netI 0.0215
_diffrn_reflns_Laue_measured_fraction_full 0.999
_diffrn_reflns_Laue_measured_fraction_max 0.996
_diffrn_reflns_limit_h_max 10
_diffrn_reflns_limit_h_min -10
_diffrn_reflns_limit_k_max 13
_diffrn_reflns_limit_k_min -13
_diffrn_reflns_limit_l_max 23
_diffrn_reflns_limit_l_min -23
_diffrn_reflns_number 19146
_diffrn_reflns_point_group_measured_fraction_full 0.999
_diffrn_reflns_point_group_measured_fraction_max 0.996
_diffrn_reflns_theta_full 25.242
_diffrn_reflns_theta_max 27.653
_diffrn_reflns_theta_min 2.837
_exptl_absorpt_coefficient_mu 17.726
_exptl_absorpt_correction_T_max 0.168
_exptl_absorpt_correction_T_min 0.160
_exptl_absorpt_correction_type multi-scan
_exptl_absorpt_process_details 'SADABS v.2.10 (Bruker,2003)'
_exptl_crystal_colour yellow
_exptl_crystal_density_diffrn 3.209
_exptl_crystal_description needle
_exptl_crystal_F_000 1232
_exptl_crystal_size_max 0.3
_exptl_crystal_size_mid 0.2
_exptl_crystal_size_min 0.1
_refine_diff_density_max 1.086
_refine_diff_density_min -2.136
_refine_diff_density_rms 0.294
_refine_ls_extinction_method none
_refine_ls_goodness_of_fit_ref 1.076
_refine_ls_hydrogen_treatment constr
_refine_ls_matrix_type full
_refine_ls_number_parameters 71
_refine_ls_number_reflns 1804
_refine_ls_number_restraints 0
_refine_ls_restrained_S_all 1.076
_refine_ls_R_factor_all 0.0391
_refine_ls_R_factor_gt 0.0333
_refine_ls_shift/su_max 0.000
_refine_ls_shift/su_mean 0.000
_refine_ls_structure_factor_coef Fsqd
_refine_ls_weighting_details 'w=1/[\s^2^(Fo^2^)+(0.0495P)^2^+9.6792P] where P=(Fo^2^+2Fc^2^)/3'
_refine_ls_weighting_scheme calc
_refine_ls_wR_factor_gt 0.0868
_refine_ls_wR_factor_ref 0.0902
_reflns_Friedel_coverage 0.000
_reflns_number_gt 1586
_reflns_number_total 1804
_reflns_threshold_expression 'I > 2\s(I)'
_cod_data_source_file c6dt03691k2.cif
_cod_data_source_block 1-200K
_cod_depositor_comments 'Adding full bibliography for 7041760--7041764.cif.'
_cod_database_code 7041762
_shelx_shelxl_version_number 2014/7
_shelx_space_group_comment
;
The symmetry employed for this shelxl refinement is uniquely defined
by the following loop, which should always be used as a source of
symmetry information in preference to the above space-group names.
They are only intended as comments.
;
_shelx_estimated_absorpt_t_min 0.249
_shelx_estimated_absorpt_t_max 0.273
_structure_special_details
;
 This structure is part of a multi-temperature experiment.
;

loop_
_space_group_symop_operation_xyz
'x, y, z'
'-x+1/2, -y, z+1/2'
'-x, y+1/2, -z'
'x+1/2, -y+1/2, -z+1/2'
'-x, -y, -z'
'x-1/2, y, -z-1/2'
'x, -y-1/2, z'
'-x-1/2, y-1/2, z-1/2'

loop_
_atom_site_label
_atom_site_type_symbol
_atom_site_fract_x
_atom_site_fract_y
_atom_site_fract_z
_atom_site_U_iso_or_equiv
_atom_site_adp_type
_atom_site_occupancy
_atom_site_site_symmetry_order
_atom_site_calc_flag
_atom_site_refinement_flags_posn
_atom_site_refinement_flags_adp
_atom_site_refinement_flags_occupancy
C1 C 0.4555(12) 0.2500 0.6535(6) 0.033(2) Uani 1 2 d S T P
C2 C 0.5268(10) 0.1347(8) 0.6270(5) 0.0403(18) Uani 1 1 d . . .
H2 H 0.4837 0.0540 0.6436 0.048 Uiso 1 1 calc R U .
C3 C 0.6560(11) 0.1382(9) 0.5783(4) 0.047(2) Uani 1 1 d . . .
H3 H 0.7009 0.0592 0.5601 0.056 Uiso 1 1 calc R U .
C4 C 0.8639(17) 0.2500 0.4987(6) 0.070(5) Uani 1 2 d S T P
H4A H 0.8515 0.1728 0.4670 0.084 Uiso 0.5 1 calc R U P
H4B H 0.8515 0.3272 0.4670 0.084 Uiso 0.5 1 calc R U P
C5 C 1.0301(16) 0.2500 0.5300(9) 0.072(5) Uani 1 2 d S T P
H5A H 1.0326 0.3086 0.5723 0.108 Uiso 0.5 1 calc R U P
H5B H 1.1132 0.2789 0.4931 0.108 Uiso 0.5 1 calc R U P
H5C H 1.0593 0.1625 0.5461 0.108 Uiso 0.5 1 calc R U P
I1 I 0.95981(5) 0.03855(5) 0.31900(3) 0.03533(15) Uani 1 1 d . . .
I2 I 0.44957(7) 0.2500 0.38981(3) 0.02990(17) Uani 1 2 d S T P
N1 N 0.3297(13) 0.2500 0.7049(6) 0.048(3) Uani 1 2 d S T P
H1A H 0.2909 0.1765 0.7225 0.058 Uiso 0.5 1 calc R U P
H1B H 0.2869 0.3235 0.7207 0.058 Uiso 0.5 1 calc R U P
N2 N 0.7236(12) 0.2500 0.5545(5) 0.048(3) Uani 1 2 d S T P
Pb1 Pb 0.71045(4) 0.2500 0.24930(2) 0.02276(13) Uani 1 2 d S T P

loop_
_atom_site_aniso_label
_atom_site_aniso_U_11
_atom_site_aniso_U_22
_atom_site_aniso_U_33
_atom_site_aniso_U_23
_atom_site_aniso_U_13
_atom_site_aniso_U_12
C1 0.033(5) 0.034(5) 0.033(5) 0.000 -0.003(4) 0.000
C2 0.051(5) 0.029(3) 0.040(4) 0.002(3) 0.003(3) 0.002(3)
C3 0.050(5) 0.053(5) 0.037(4) -0.004(4) -0.001(4) 0.020(4)
C4 0.045(7) 0.142(15) 0.022(5) 0.000 0.005(5) 0.000
C5 0.033(7) 0.125(15) 0.057(9) 0.000 0.013(6) 0.000
I1 0.0319(3) 0.0332(3) 0.0409(3) 0.00428(19) 0.00000(19) -0.00154(17)
I2 0.0271(3) 0.0382(3) 0.0245(3) 0.000 -0.0007(2) 0.000
N1 0.048(6) 0.039(5) 0.058(6) 0.000 0.023(5) 0.000
N2 0.035(5) 0.081(8) 0.028(5) 0.000 0.005(4) 0.000
Pb1 0.01522(19) 0.02766(19) 0.0254(2) 0.000 0.00049(12) 0.000

loop_
_atom_type_symbol
_atom_type_description
_atom_type_scat_dispersion_real
_atom_type_scat_dispersion_imag
_atom_type_scat_source
C C 0.0033 0.0016 'International Tables Vol C Tables 4.2.6.8 and 6.1.1.4'
H H 0.0000 0.0000 'International Tables Vol C Tables 4.2.6.8 and 6.1.1.4'
N N 0.0061 0.0033 'International Tables Vol C Tables 4.2.6.8 and 6.1.1.4'
I I -0.4742 1.8119 'International Tables Vol C Tables 4.2.6.8 and 6.1.1.4'
Pb Pb -3.3944 10.1111 'International Tables Vol C Tables 4.2.6.8 and 6.1.1.4'

loop_
_geom_angle_atom_site_label_1
_geom_angle_atom_site_label_2
_geom_angle_atom_site_label_3
_geom_angle
_geom_angle_site_symmetry_1
_geom_angle_site_symmetry_3
N1 C1 C2 121.6(5) . .
N1 C1 C2 121.6(5) . 7_565
C2 C1 C2 116.7(10) . 7_565
C3 C2 C1 120.1(8) . .
C2 C3 N2 122.0(8) . .
C5 C4 N2 113.6(11) . .
Pb1 I1 Pb1 75.485(13) 6_656 .
Pb1 I2 Pb1 75.075(16) 6_556 .
C3 N2 C3 119.0(10) . 7_565
C3 N2 C4 120.4(5) . .
C3 N2 C4 120.4(5) 7_565 .
I2 Pb1 I1 92.987(15) 6_656 6_556
I2 Pb1 I1 92.987(15) 6_656 4_455
I1 Pb1 I1 86.74(2) 6_556 4_455
I2 Pb1 I1 87.493(14) 6_656 7_565
I1 Pb1 I1 179.511(13) 6_556 7_565
I1 Pb1 I1 93.327(16) 4_455 7_565
I2 Pb1 I1 87.493(14) 6_656 .
I1 Pb1 I1 93.327(16) 6_556 .
I1 Pb1 I1 179.511(13) 4_455 .
I1 Pb1 I1 86.61(2) 7_565 .
I2 Pb1 I2 177.867(19) 6_656 .
I1 Pb1 I2 85.466(14) 6_556 .
I1 Pb1 I2 85.466(14) 4_455 .
I1 Pb1 I2 94.056(15) 7_565 .
I1 Pb1 I2 94.056(15) . .

loop_
_geom_bond_atom_site_label_1
_geom_bond_atom_site_label_2
_geom_bond_distance
_geom_bond_site_symmetry_2
C1 N1 1.357(14) .
C1 C2 1.403(9) .
C1 C2 1.403(9) 7_565
C2 C3 1.343(12) .
C3 N2 1.345(10) .
C4 C5 1.418(19) .
C4 N2 1.495(15) .
I1 Pb1 3.1902(5) 6_656
I1 Pb1 3.1941(5) .
I2 Pb1 3.1441(7) 6_556
I2 Pb1 3.2680(7) .
N2 C3 1.345(10) 7_565
Pb1 I2 3.1441(7) 6_656
Pb1 I1 3.1902(5) 6_556
Pb1 I1 3.1902(5) 4_455
Pb1 I1 3.1941(5) 7_565
